data_7013316
loop_
_publ_author_name
'Gray, Ian P.'
'Milton, Heather L.'
'Slawin, Alexandra M. Z.'
'Woollins, J. Derek'

_publ_section_title
;
 Synthesis and structure of [Fc(RO)PS2]? complexes
;
_journal_issue 17
_journal_name_full 'Dalton Transactions'
_journal_page_first 3450
_journal_paper_doi 10.1039/b306387a
_journal_year 2003
_chemical_formula_moiety 'C22 H24 Cd Fe2 O2 P2 S4'
_chemical_formula_sum 'C22 H24 Cd Fe2 O2 P2 S4'
_chemical_formula_weight 734.69
_chemical_name_systematic
;
?
;
_space_group_IT_number 14
_symmetry_cell_setting monoclinic
_symmetry_space_group_name_Hall '-P 2ybc'
_symmetry_space_group_name_H-M 'P 1 21/c 1'
_atom_sites_solution_hydrogens geom
_atom_sites_solution_primary direct
_atom_sites_solution_secondary difmap
_audit_creation_method SHELXL-97
_cell_angle_alpha 90.00
_cell_angle_beta 113.698(7)
_cell_angle_gamma 90.00
_cell_formula_units_Z 4
_cell_length_a 12.842(5)
_cell_length_b 16.296(6)
_cell_length_c 13.563(5)
_cell_measurement_reflns_used 42
_cell_measurement_temperature 125(2)
_cell_measurement_theta_max 168
_cell_measurement_theta_min 12
_cell_volume 2599.0(17)
_computing_cell_refinement 'Bruker SMART'
_computing_data_collection 'Bruker SMART'
_computing_data_reduction 'Bruker SHELXTL'
_computing_molecular_graphics 'Bruker SHELXTL'
_computing_publication_material 'Bruker SHELXTL'
_computing_structure_refinement 'SHELXL-97 (Sheldrick, 1997)'
_computing_structure_solution 'SHELXS-97 (Sheldrick, 1990)'
_diffrn_ambient_temperature 125(2)
_diffrn_detector_area_resol_mean 0.9
_diffrn_measured_fraction_theta_full 0.963
_diffrn_measured_fraction_theta_max 0.963
_diffrn_measurement_device_type 'CCD area detector'
_diffrn_measurement_method 'phi and omega scans'
_diffrn_radiation_monochromator graphite
_diffrn_radiation_source 'fine-focus sealed tube'
_diffrn_radiation_type MoK\a
_diffrn_radiation_wavelength 0.71073
_diffrn_reflns_av_R_equivalents 0.1549
_diffrn_reflns_av_sigmaI/netI 0.1719
_diffrn_reflns_limit_h_max 14
_diffrn_reflns_limit_h_min -8
_diffrn_reflns_limit_k_max 18
_diffrn_reflns_limit_k_min -17
_diffrn_reflns_limit_l_max 13
_diffrn_reflns_limit_l_min -15
_diffrn_reflns_number 10939
_diffrn_reflns_theta_full 23.45
_diffrn_reflns_theta_max 23.45
_diffrn_reflns_theta_min 2.06
_exptl_absorpt_coefficient_mu 2.376
_exptl_absorpt_correction_T_max 0.45454
_exptl_absorpt_correction_T_min 0.37843
_exptl_absorpt_correction_type psi-scan
_exptl_crystal_colour orange
_exptl_crystal_density_diffrn 1.878
_exptl_crystal_density_method 'not measured'
_exptl_crystal_description plate
_exptl_crystal_F_000 1464
_exptl_crystal_size_max 0.26
_exptl_crystal_size_mid 0.10
_exptl_crystal_size_min 0.06
_refine_diff_density_max 0.662
_refine_diff_density_min -0.679
_refine_diff_density_rms 0.135
_refine_ls_extinction_coef -
_refine_ls_extinction_method none
_refine_ls_goodness_of_fit_ref 0.806
_refine_ls_hydrogen_treatment mixed
_refine_ls_matrix_type full
_refine_ls_number_parameters 298
_refine_ls_number_reflns 3694
_refine_ls_number_restraints 0
_refine_ls_restrained_S_all 0.806
_refine_ls_R_factor_all 0.1114
_refine_ls_R_factor_gt 0.0460
_refine_ls_shift/su_max 0.009
_refine_ls_shift/su_mean 0.001
_refine_ls_structure_factor_coef Fsqd
_refine_ls_weighting_details 'calc w=1/[\s^2^(Fo^2^)+(0.0126P)^2^+0.0000P] where P=(Fo^2^+2Fc^2^)/3'
_refine_ls_weighting_scheme calc
_refine_ls_wR_factor_gt 0.0736
_refine_ls_wR_factor_ref 0.0871
_reflns_number_gt 2018
_reflns_number_total 3694
_reflns_threshold_expression >2sigma(I)
_cod_data_source_file b306387a.txt
_cod_data_source_block im_b
_cod_depositor_comments
;
The following automatic conversions were performed:
'_symmetry_cell_setting' value 'Monoclinic' changed to 'monoclinic'
according to '/home/saulius/struct/CIF-dictionaries/cif_core.dic'
dictionary named 'cif_core.dic' version 2.4.1 from 2010-06-29.

Automatic conversion script
Id: cif_fix_enum 1527 2010-12-29 10:47:43Z saulius 
;
_cod_original_cell_volume 2599.1(17)
_cod_original_sg_symbol_H-M P2(1)/c
_cod_database_code 7013316

loop_
_symmetry_equiv_pos_as_xyz
'x, y, z'
'-x, y+1/2, -z+1/2'
'-x, -y, -z'
'x, -y-1/2, z-1/2'

loop_
_atom_site_label
_atom_site_type_symbol
_atom_site_fract_x
_atom_site_fract_y
_atom_site_fract_z
_atom_site_U_iso_or_equiv
_atom_site_adp_type
_atom_site_occupancy
_atom_site_symmetry_multiplicity
_atom_site_calc_flag
_atom_site_refinement_flags
_atom_site_disorder_assembly
_atom_site_disorder_group
Cd1 Cd 0.34303(5) 0.06358(4) 0.90435(6) 0.0227(2) Uani 1 1 d . . .
Fe1 Fe 0.09779(10) 0.33238(7) 0.70312(10) 0.0231(3) Uani 1 1 d . . .
P1 P 0.15304(18) 0.13161(14) 0.6940(2) 0.0207(6) Uani 1 1 d . . .
C1 C 0.0766(7) 0.2204(5) 0.6337(7) 0.022(2) Uani 1 1 d . . .
S1 S 0.32125(18) 0.14658(13) 0.73679(19) 0.0232(6) Uani 1 1 d . . .
S2 S 0.12106(19) 0.09314(13) 0.8187(2) 0.0257(6) Uani 1 1 d . . .
C2 C -0.0279(7) 0.2489(5) 0.6358(7) 0.027(2) Uani 1 1 d . . .
H2A H -0.0705 0.2209 0.6738 0.033 Uiso 1 1 calc R . .
C3 C -0.0611(7) 0.3240(5) 0.5768(7) 0.024(2) Uani 1 1 d . . .
H3A H -0.1296 0.3578 0.5670 0.028 Uiso 1 1 calc R . .
C4 C 0.0237(8) 0.3431(6) 0.5380(7) 0.032(3) Uani 1 1 d . . .
H4A H 0.0252 0.3932 0.4959 0.039 Uiso 1 1 calc R . .
C5 C 0.1071(8) 0.2798(6) 0.5709(7) 0.031(2) Uani 1 1 d . . .
H5A H 0.1764 0.2776 0.5547 0.037 Uiso 1 1 calc R . .
C6 C 0.2168(7) 0.3226(5) 0.8583(7) 0.024(2) Uani 1 1 d . . .
H6A H 0.2518 0.2705 0.8958 0.029 Uiso 1 1 calc R . .
C7 C 0.1181(8) 0.3587(6) 0.8575(8) 0.043(3) Uani 1 1 d . . .
H7A H 0.0703 0.3370 0.8944 0.052 Uiso 1 1 calc R . .
C8 C 0.0976(10) 0.4309(6) 0.7962(8) 0.053(3) Uani 1 1 d . . .
H8A H 0.0327 0.4696 0.7821 0.064 Uiso 1 1 calc R . .
C9 C 0.1804(10) 0.4379(7) 0.7545(9) 0.058(3) Uani 1 1 d . . .
H9A H 0.1885 0.4835 0.7087 0.069 Uiso 1 1 calc R . .
C10 C 0.2560(8) 0.3698(6) 0.7961(8) 0.036(3) Uani 1 1 d . . .
H10A H 0.3258 0.3586 0.7826 0.043 Uiso 1 1 calc R . .
O11 O 0.1015(5) 0.0690(4) 0.5966(5) 0.0319(16) Uani 1 1 d . . .
C11 C 0.1466(7) -0.0131(5) 0.6052(8) 0.043(3) Uani 1 1 d . . .
H11A H 0.1050 -0.0429 0.5380 0.065 Uiso 1 1 calc R . .
H11B H 0.1379 -0.0417 0.6650 0.065 Uiso 1 1 calc R . .
H11C H 0.2273 -0.0104 0.6185 0.065 Uiso 1 1 calc R . .
Fe21 Fe 0.65953(10) 0.31120(7) 1.14395(10) 0.0167(3) Uani 1 1 d . . .
P21 P 0.55744(18) 0.12229(14) 1.1308(2) 0.0188(6) Uani 1 1 d . . .
S21 S 0.38123(18) -0.08363(12) 0.97591(18) 0.0214(6) Uani 1 1 d . . .
C21 C 0.6403(7) 0.2034(5) 1.2089(7) 0.019(2) Uani 1 1 d . . .
S22 S 0.39439(18) 0.15400(14) 1.07059(19) 0.0245(6) Uani 1 1 d . . .
C22 C 0.5981(7) 0.2713(5) 1.2515(7) 0.020(2) Uani 1 1 d . . .
H22A H 0.5184 0.2783 1.2457 0.024 Uiso 1 1 calc R . .
C23 C 0.6894(7) 0.3263(5) 1.3018(7) 0.019(2) Uani 1 1 d . . .
H23A H 0.6844 0.3795 1.3364 0.023 Uiso 1 1 calc R . .
C24 C 0.7887(7) 0.2952(5) 1.2924(7) 0.019(2) Uani 1 1 d . . .
H24A H 0.8652 0.3219 1.3196 0.022 Uiso 1 1 calc R . .
C25 C 0.7580(7) 0.2188(5) 1.2358(6) 0.018(2) Uani 1 1 d . . .
H25A H 0.8098 0.1831 1.2158 0.022 Uiso 1 1 calc R . .
C26 C 0.5672(6) 0.3031(5) 0.9840(6) 0.014(2) Uani 1 1 d . . .
H26A H 0.5215 0.2544 0.9455 0.017 Uiso 1 1 calc R . .
C27 C 0.5273(8) 0.3682(5) 1.0265(7) 0.025(2) Uani 1 1 d . . .
H27A H 0.4486 0.3748 1.0234 0.029 Uiso 1 1 calc R . .
C28 C 0.6194(7) 0.4245(5) 1.0725(7) 0.024(2) Uani 1 1 d . . .
H28A H 0.6174 0.4772 1.1095 0.029 Uiso 1 1 calc R . .
C29 C 0.7172(7) 0.3905(5) 1.0596(7) 0.019(2) Uani 1 1 d . . .
H29A H 0.7948 0.4153 1.0844 0.023 Uiso 1 1 calc R . .
C30 C 0.6809(7) 0.3175(5) 1.0036(6) 0.019(2) Uani 1 1 d . . .
H30A H 0.7300 0.2797 0.9827 0.023 Uiso 1 1 calc R . .
O31 O 0.5792(4) 0.0432(3) 1.2064(4) 0.0219(15) Uani 1 1 d . . .
C31 C 0.5256(7) 0.0356(5) 1.2826(7) 0.029(2) Uani 1 1 d . . .
H31A H 0.5486 -0.0163 1.3218 0.044 Uiso 1 1 calc R . .
H31B H 0.4427 0.0366 1.2434 0.044 Uiso 1 1 calc R . .
H31C H 0.5495 0.0814 1.3337 0.044 Uiso 1 1 calc R . .

loop_
_atom_site_aniso_label
_atom_site_aniso_U_11
_atom_site_aniso_U_22
_atom_site_aniso_U_33
_atom_site_aniso_U_23
_atom_site_aniso_U_13
_atom_site_aniso_U_12
Cd1 0.0288(4) 0.0187(4) 0.0203(4) -0.0012(4) 0.0095(3) 0.0008(3)
Fe1 0.0231(8) 0.0227(7) 0.0203(8) 0.0004(6) 0.0055(6) 0.0027(6)
P1 0.0182(14) 0.0236(13) 0.0201(15) -0.0032(12) 0.0076(12) -0.0021(12)
C1 0.011(5) 0.027(5) 0.017(5) -0.004(5) -0.007(4) 0.000(4)
S1 0.0214(14) 0.0253(13) 0.0243(15) 0.0027(12) 0.0106(12) -0.0014(11)
S2 0.0252(14) 0.0247(13) 0.0294(15) 0.0001(12) 0.0131(12) -0.0048(11)
C2 0.016(6) 0.043(6) 0.024(6) 0.000(5) 0.009(5) 0.001(5)
C3 0.022(5) 0.027(5) 0.014(5) 0.000(5) 0.000(4) 0.004(5)
C4 0.044(6) 0.032(6) 0.014(6) 0.014(5) 0.004(5) -0.010(5)
C5 0.039(6) 0.041(6) 0.015(5) -0.002(5) 0.013(5) -0.005(5)
C6 0.032(6) 0.017(5) 0.015(5) -0.009(5) 0.001(5) 0.013(5)
C7 0.054(7) 0.055(8) 0.017(6) -0.009(6) 0.010(6) 0.016(6)
C8 0.078(9) 0.027(6) 0.024(7) -0.019(6) -0.012(6) 0.021(7)
C9 0.100(10) 0.029(6) 0.032(7) 0.005(6) 0.014(7) -0.015(7)
C10 0.034(6) 0.031(6) 0.030(7) -0.009(5) -0.002(5) -0.004(5)
O11 0.035(4) 0.029(4) 0.028(4) -0.017(3) 0.009(3) -0.007(3)
C11 0.046(7) 0.038(6) 0.040(7) -0.019(6) 0.012(6) 0.016(6)
Fe21 0.0226(7) 0.0154(7) 0.0131(7) -0.0014(6) 0.0080(6) -0.0022(6)
P21 0.0218(14) 0.0166(12) 0.0199(15) -0.0014(11) 0.0104(12) -0.0031(11)
S21 0.0285(14) 0.0197(12) 0.0194(13) 0.0001(11) 0.0132(11) 0.0005(11)
C21 0.023(6) 0.023(5) 0.014(5) -0.001(4) 0.010(4) 0.005(4)
S22 0.0226(14) 0.0255(13) 0.0240(14) -0.0042(12) 0.0078(12) 0.0011(11)
C22 0.027(6) 0.015(5) 0.023(5) 0.001(5) 0.015(5) -0.002(4)
C23 0.027(6) 0.020(5) 0.010(5) -0.002(4) 0.008(4) 0.009(4)
C24 0.012(5) 0.030(5) 0.008(5) -0.003(4) -0.003(4) -0.012(4)
C25 0.019(6) 0.023(5) 0.009(5) -0.004(4) 0.002(4) -0.010(4)
C26 0.008(5) 0.015(5) 0.009(5) 0.000(4) -0.008(4) 0.000(4)
C27 0.038(6) 0.026(5) 0.012(5) 0.004(5) 0.013(5) -0.003(5)
C28 0.039(6) 0.017(5) 0.014(5) -0.002(5) 0.010(5) 0.008(5)
C29 0.027(5) 0.018(5) 0.015(5) -0.003(4) 0.012(4) -0.011(4)
C30 0.024(6) 0.031(6) 0.003(5) 0.001(4) 0.005(4) 0.006(4)
O31 0.030(4) 0.020(3) 0.020(3) 0.004(3) 0.015(3) 0.006(3)
C31 0.040(6) 0.026(5) 0.029(6) 0.004(5) 0.021(5) -0.005(5)

loop_
_atom_type_symbol
_atom_type_description
_atom_type_scat_dispersion_real
_atom_type_scat_dispersion_imag
_atom_type_scat_source
C C 0.0033 0.0016 'International Tables Vol C Tables 4.2.6.8 and 6.1.1.4'
H H 0.0000 0.0000 'International Tables Vol C Tables 4.2.6.8 and 6.1.1.4'
P P 0.1023 0.0942 'International Tables Vol C Tables 4.2.6.8 and 6.1.1.4'
S S 0.1246 0.1234 'International Tables Vol C Tables 4.2.6.8 and 6.1.1.4'
Fe Fe 0.3463 0.8444 'International Tables Vol C Tables 4.2.6.8 and 6.1.1.4'
Cd Cd -0.8075 1.2024 'International Tables Vol C Tables 4.2.6.8 and 6.1.1.4'
O O 0.0106 0.0060 'International Tables Vol C Tables 4.2.6.8 and 6.1.1.4'

loop_
_geom_angle_atom_site_label_1
_geom_angle_atom_site_label_2
_geom_angle_atom_site_label_3
_geom_angle
_geom_angle_site_symmetry_1
_geom_angle_site_symmetry_3
_geom_angle_publ_flag
S22 Cd1 S21 105.32(8) . . ?
S22 Cd1 S1 112.14(8) . . ?
S21 Cd1 S1 140.09(8) . . ?
S22 Cd1 S2 97.63(7) . . ?
S21 Cd1 S2 110.14(7) . . ?
S1 Cd1 S2 78.51(7) . . ?
C9 Fe1 C10 41.9(4) . . ?
C9 Fe1 C1 153.5(5) . . ?
C10 Fe1 C1 118.7(3) . . ?
C9 Fe1 C2 162.3(4) . . ?
C10 Fe1 C2 155.3(4) . . ?
C1 Fe1 C2 41.4(3) . . ?
C9 Fe1 C5 117.4(4) . . ?
C10 Fe1 C5 106.1(4) . . ?
C1 Fe1 C5 41.7(3) . . ?
C2 Fe1 C5 68.8(3) . . ?
C9 Fe1 C8 40.4(4) . . ?
C10 Fe1 C8 68.0(4) . . ?
C1 Fe1 C8 164.6(5) . . ?
C2 Fe1 C8 127.4(4) . . ?
C5 Fe1 C8 152.9(4) . . ?
C9 Fe1 C6 68.6(4) . . ?
C10 Fe1 C6 39.7(3) . . ?
C1 Fe1 C6 108.3(3) . . ?
C2 Fe1 C6 122.7(4) . . ?
C5 Fe1 C6 126.1(4) . . ?
C8 Fe1 C6 67.2(4) . . ?
C9 Fe1 C7 68.3(4) . . ?
C10 Fe1 C7 67.3(4) . . ?
C1 Fe1 C7 127.1(4) . . ?
C2 Fe1 C7 110.6(4) . . ?
C5 Fe1 C7 163.9(4) . . ?
C8 Fe1 C7 40.1(4) . . ?
C6 Fe1 C7 39.7(3) . . ?
C9 Fe1 C4 104.8(4) . . ?
C10 Fe1 C4 124.5(4) . . ?
C1 Fe1 C4 69.7(4) . . ?
C2 Fe1 C4 68.3(4) . . ?
C5 Fe1 C4 40.7(3) . . ?
C8 Fe1 C4 119.3(4) . . ?
C6 Fe1 C4 162.0(4) . . ?
C7 Fe1 C4 155.1(4) . . ?
C9 Fe1 C3 123.6(4) . . ?
C10 Fe1 C3 161.7(4) . . ?
C1 Fe1 C3 69.7(3) . . ?
C2 Fe1 C3 40.8(3) . . ?
C5 Fe1 C3 68.4(3) . . ?
C8 Fe1 C3 108.5(4) . . ?
C6 Fe1 C3 157.2(4) . . ?
C7 Fe1 C3 122.4(4) . . ?
C4 Fe1 C3 40.2(3) . . ?
O11 P1 C1 100.0(4) . . ?
O11 P1 S2 110.2(2) . . ?
C1 P1 S2 112.8(3) . . ?
O11 P1 S1 110.9(2) . . ?
C1 P1 S1 111.6(3) . . ?
S2 P1 S1 110.88(14) . . ?
C2 C1 C5 105.9(7) . . ?
C2 C1 P1 127.7(7) . . ?
C5 C1 P1 126.5(7) . . ?
C2 C1 Fe1 69.5(5) . . ?
C5 C1 Fe1 69.6(5) . . ?
P1 C1 Fe1 125.6(5) . . ?
P1 S1 Cd1 85.04(10) . . ?
P1 S2 Cd1 82.95(10) . . ?
C3 C2 C1 109.7(8) . . ?
C3 C2 Fe1 71.4(5) . . ?
C1 C2 Fe1 69.1(5) . . ?
C3 C2 H2A 125.1 . . ?
C1 C2 H2A 125.1 . . ?
Fe1 C2 H2A 125.1 . . ?
C4 C3 C2 107.1(8) . . ?
C4 C3 Fe1 69.2(5) . . ?
C2 C3 Fe1 67.8(5) . . ?
C4 C3 H3A 126.4 . . ?
C2 C3 H3A 126.4 . . ?
Fe1 C3 H3A 126.4 . . ?
C3 C4 C5 108.5(8) . . ?
C3 C4 Fe1 70.5(5) . . ?
C5 C4 Fe1 68.7(5) . . ?
C3 C4 H4A 125.7 . . ?
C5 C4 H4A 125.7 . . ?
Fe1 C4 H4A 125.7 . . ?
C4 C5 C1 108.8(8) . . ?
C4 C5 Fe1 70.6(5) . . ?
C1 C5 Fe1 68.6(5) . . ?
C4 C5 H5A 125.6 . . ?
C1 C5 H5A 125.6 . . ?
Fe1 C5 H5A 125.6 . . ?
C10 C6 C7 108.4(8) . . ?
C10 C6 Fe1 68.5(5) . . ?
C7 C6 Fe1 70.0(5) . . ?
C10 C6 H6A 125.8 . . ?
C7 C6 H6A 125.8 . . ?
Fe1 C6 H6A 125.8 . . ?
C6 C7 C8 108.2(10) . . ?
C6 C7 Fe1 70.2(5) . . ?
C8 C7 Fe1 69.7(6) . . ?
C6 C7 H7A 125.9 . . ?
C8 C7 H7A 125.9 . . ?
Fe1 C7 H7A 125.9 . . ?
C9 C8 C7 108.4(10) . . ?
C9 C8 Fe1 67.9(6) . . ?
C7 C8 Fe1 70.1(5) . . ?
C9 C8 H8A 125.8 . . ?
C7 C8 H8A 125.8 . . ?
Fe1 C8 H8A 125.8 . . ?
C8 C9 C10 106.5(10) . . ?
C8 C9 Fe1 71.7(6) . . ?
C10 C9 Fe1 69.6(6) . . ?
C8 C9 H9A 126.7 . . ?
C10 C9 H9A 126.7 . . ?
Fe1 C9 H9A 126.7 . . ?
C6 C10 C9 108.4(9) . . ?
C6 C10 Fe1 71.8(5) . . ?
C9 C10 Fe1 68.5(6) . . ?
C6 C10 H10A 125.8 . . ?
C9 C10 H10A 125.8 . . ?
Fe1 C10 H10A 125.8 . . ?
C11 O11 P1 120.6(6) . . ?
O11 C11 H11A 109.5 . . ?
O11 C11 H11B 109.5 . . ?
H11A C11 H11B 109.5 . . ?
O11 C11 H11C 109.5 . . ?
H11A C11 H11C 109.5 . . ?
H11B C11 H11C 109.5 . . ?
C26 Fe21 C21 106.8(3) . . ?
C26 Fe21 C22 121.5(3) . . ?
C21 Fe21 C22 42.0(3) . . ?
C26 Fe21 C27 40.5(3) . . ?
C21 Fe21 C27 122.0(3) . . ?
C22 Fe21 C27 105.5(4) . . ?
C26 Fe21 C23 157.2(3) . . ?
C21 Fe21 C23 69.6(3) . . ?
C22 Fe21 C23 40.8(3) . . ?
C27 Fe21 C23 121.1(3) . . ?
C26 Fe21 C30 40.3(3) . . ?
C21 Fe21 C30 122.5(3) . . ?
C22 Fe21 C30 158.4(3) . . ?
C27 Fe21 C30 68.1(3) . . ?
C23 Fe21 C30 160.3(3) . . ?
C26 Fe21 C25 124.2(3) . . ?
C21 Fe21 C25 41.1(3) . . ?
C22 Fe21 C25 69.4(3) . . ?
C27 Fe21 C25 159.6(3) . . ?
C23 Fe21 C25 68.7(3) . . ?
C30 Fe21 C25 109.0(3) . . ?
C26 Fe21 C28 67.9(3) . . ?
C21 Fe21 C28 159.2(3) . . ?
C22 Fe21 C28 122.2(3) . . ?
C27 Fe21 C28 40.9(3) . . ?
C23 Fe21 C28 107.1(3) . . ?
C30 Fe21 C28 67.4(3) . . ?
C25 Fe21 C28 158.4(3) . . ?
C26 Fe21 C24 160.8(3) . . ?
C21 Fe21 C24 69.7(3) . . ?
C22 Fe21 C24 69.3(3) . . ?
C27 Fe21 C24 157.4(3) . . ?
C23 Fe21 C24 40.9(3) . . ?
C30 Fe21 C24 124.5(3) . . ?
C25 Fe21 C24 41.1(3) . . ?
C28 Fe21 C24 122.0(3) . . ?
C26 Fe21 C29 68.3(3) . . ?
C21 Fe21 C29 157.5(3) . . ?
C22 Fe21 C29 159.5(3) . . ?
C27 Fe21 C29 69.4(3) . . ?
C23 Fe21 C29 123.6(4) . . ?
C30 Fe21 C29 39.7(3) . . ?
C25 Fe21 C29 122.2(3) . . ?
C28 Fe21 C29 41.3(3) . . ?
C24 Fe21 C29 107.3(3) . . ?
O31 P21 C21 108.1(4) . . ?
O31 P21 S22 110.9(2) . . ?
C21 P21 S22 109.5(3) . . ?
O31 P21 S21 101.0(2) . 3_657 ?
C21 P21 S21 110.7(3) . 3_657 ?
S22 P21 S21 116.08(15) . 3_657 ?
P21 S21 Cd1 95.26(11) 3_657 . ?
C25 C21 C22 106.9(7) . . ?
C25 C21 P21 127.4(6) . . ?
C22 C21 P21 125.5(6) . . ?
C25 C21 Fe21 69.9(5) . . ?
C22 C21 Fe21 69.0(4) . . ?
P21 C21 Fe21 122.7(5) . . ?
P21 S22 Cd1 93.93(11) . . ?
C23 C22 C21 107.8(7) . . ?
C23 C22 Fe21 69.9(4) . . ?
C21 C22 Fe21 69.1(5) . . ?
C23 C22 H22A 126.1 . . ?
C21 C22 H22A 126.1 . . ?
Fe21 C22 H22A 126.1 . . ?
C22 C23 C24 109.3(7) . . ?
C22 C23 Fe21 69.3(5) . . ?
C24 C23 Fe21 70.1(5) . . ?
C22 C23 H23A 125.4 . . ?
C24 C23 H23A 125.4 . . ?
Fe21 C23 H23A 125.4 . . ?
C23 C24 C25 107.1(7) . . ?
C23 C24 Fe21 69.0(5) . . ?
C25 C24 Fe21 69.1(5) . . ?
C23 C24 H24A 126.5 . . ?
C25 C24 H24A 126.5 . . ?
Fe21 C24 H24A 126.5 . . ?
C21 C25 C24 108.9(7) . . ?
C21 C25 Fe21 68.9(4) . . ?
C24 C25 Fe21 69.8(5) . . ?
C21 C25 H25A 125.5 . . ?
C24 C25 H25A 125.5 . . ?
Fe21 C25 H25A 125.5 . . ?
C30 C26 C27 108.8(7) . . ?
C30 C26 Fe21 70.5(4) . . ?
C27 C26 Fe21 70.2(5) . . ?
C30 C26 H26A 125.6 . . ?
C27 C26 H26A 125.6 . . ?
Fe21 C26 H26A 125.6 . . ?
C26 C27 C28 107.0(7) . . ?
C26 C27 Fe21 69.3(5) . . ?
C28 C27 Fe21 70.5(5) . . ?
C26 C27 H27A 126.5 . . ?
C28 C27 H27A 126.5 . . ?
Fe21 C27 H27A 126.5 . . ?
C27 C28 C29 108.0(7) . . ?
C27 C28 Fe21 68.6(5) . . ?
C29 C28 Fe21 69.4(4) . . ?
C27 C28 H28A 126.0 . . ?
C29 C28 H28A 126.0 . . ?
Fe21 C28 H28A 126.0 . . ?
C30 C29 C28 106.1(8) . . ?
C30 C29 Fe21 69.4(5) . . ?
C28 C29 Fe21 69.4(5) . . ?
C30 C29 H29A 126.9 . . ?
C28 C29 H29A 126.9 . . ?
Fe21 C29 H29A 126.9 . . ?
C29 C30 C26 110.2(8) . . ?
C29 C30 Fe21 70.9(5) . . ?
C26 C30 Fe21 69.2(5) . . ?
C29 C30 H30A 124.9 . . ?
C26 C30 H30A 124.9 . . ?
Fe21 C30 H30A 124.9 . . ?
C31 O31 P21 120.8(5) . . ?
O31 C31 H31A 109.5 . . ?
O31 C31 H31B 109.5 . . ?
H31A C31 H31B 109.5 . . ?
O31 C31 H31C 109.5 . . ?
H31A C31 H31C 109.5 . . ?
H31B C31 H31C 109.5 . . ?

loop_
_geom_bond_atom_site_label_1
_geom_bond_atom_site_label_2
_geom_bond_distance
_geom_bond_site_symmetry_2
_geom_bond_publ_flag
Cd1 S22 2.548(3) . ?
Cd1 S21 2.560(2) . ?
Cd1 S1 2.561(2) . ?
Cd1 S2 2.654(3) . ?
Fe1 C9 1.993(11) . ?
Fe1 C10 2.008(9) . ?
Fe1 C1 2.021(8) . ?
Fe1 C2 2.026(9) . ?
Fe1 C5 2.034(9) . ?
Fe1 C8 2.043(10) . ?
Fe1 C6 2.051(9) . ?
Fe1 C7 2.048(10) . ?
Fe1 C4 2.058(9) . ?
Fe1 C3 2.075(8) . ?
P1 O11 1.588(6) . ?
P1 C1 1.756(8) . ?
P1 S2 1.995(3) . ?
P1 S1 2.014(3) . ?
C1 C2 1.430(11) . ?
C1 C5 1.444(11) . ?
C2 C3 1.431(11) . ?
C2 H2A 1.0000 . ?
C3 C4 1.421(12) . ?
C3 H3A 1.0000 . ?
C4 C5 1.424(12) . ?
C4 H4A 1.0000 . ?
C5 H5A 1.0000 . ?
C6 C10 1.378(12) . ?
C6 C7 1.393(11) . ?
C6 H6A 1.0000 . ?
C7 C8 1.404(13) . ?
C7 H7A 1.0000 . ?
C8 C9 1.395(14) . ?
C8 H8A 1.0000 . ?
C9 C10 1.432(13) . ?
C9 H9A 1.0000 . ?
C10 H10A 1.0000 . ?
O11 C11 1.444(9) . ?
C11 H11A 0.9800 . ?
C11 H11B 0.9800 . ?
C11 H11C 0.9800 . ?
Fe21 C26 2.016(8) . ?
Fe21 C21 2.025(8) . ?
Fe21 C22 2.024(8) . ?
Fe21 C27 2.028(9) . ?
Fe21 C23 2.032(8) . ?
Fe21 C30 2.032(8) . ?
Fe21 C25 2.038(8) . ?
Fe21 C28 2.053(8) . ?
Fe21 C24 2.047(8) . ?
Fe21 C29 2.053(8) . ?
P21 O31 1.600(5) . ?
P21 C21 1.759(9) . ?
P21 S22 1.986(3) . ?
P21 S21 2.007(3) 3_657 ?
S21 P21 2.007(3) 3_657 ?
C21 C25 1.428(10) . ?
C21 C22 1.450(11) . ?
C22 C23 1.414(10) . ?
C22 H22A 1.0000 . ?
C23 C24 1.424(10) . ?
C23 H23A 1.0000 . ?
C24 C25 1.432(11) . ?
C24 H24A 1.0000 . ?
C25 H25A 1.0000 . ?
C26 C30 1.396(10) . ?
C26 C27 1.400(11) . ?
C26 H26A 1.0000 . ?
C27 C28 1.427(11) . ?
C27 H27A 1.0000 . ?
C28 C29 1.447(10) . ?
C28 H28A 1.0000 . ?
C29 C30 1.388(11) . ?
C29 H29A 1.0000 . ?
C30 H30A 1.0000 . ?
O31 C31 1.459(9) . ?
C31 H31A 0.9800 . ?
C31 H31B 0.9800 . ?
C31 H31C 0.9800 . ?

loop_
_geom_torsion_atom_site_label_1
_geom_torsion_atom_site_label_2
_geom_torsion_atom_site_label_3
_geom_torsion_atom_site_label_4
_geom_torsion
_geom_torsion_site_symmetry_1
_geom_torsion_site_symmetry_2
_geom_torsion_site_symmetry_3
_geom_torsion_site_symmetry_4
_geom_torsion_publ_flag
O11 P1 C1 C2 92.8(9) . . . . ?
S2 P1 C1 C2 -24.1(9) . . . . ?
S1 P1 C1 C2 -149.8(7) . . . . ?
O11 P1 C1 C5 -86.9(8) . . . . ?
S2 P1 C1 C5 156.1(7) . . . . ?
S1 P1 C1 C5 30.5(8) . . . . ?
O11 P1 C1 Fe1 -176.7(5) . . . . ?
S2 P1 C1 Fe1 66.3(6) . . . . ?
S1 P1 C1 Fe1 -59.3(6) . . . . ?
C9 Fe1 C1 C2 -162.3(8) . . . . ?
C10 Fe1 C1 C2 161.1(6) . . . . ?
C5 Fe1 C1 C2 -116.8(7) . . . . ?
C8 Fe1 C1 C2 48.8(15) . . . . ?
C6 Fe1 C1 C2 119.1(5) . . . . ?
C7 Fe1 C1 C2 79.0(6) . . . . ?
C4 Fe1 C1 C2 -79.9(6) . . . . ?
C3 Fe1 C1 C2 -36.9(5) . . . . ?
C9 Fe1 C1 C5 -45.5(10) . . . . ?
C10 Fe1 C1 C5 -82.1(6) . . . . ?
C2 Fe1 C1 C5 116.8(7) . . . . ?
C8 Fe1 C1 C5 165.6(13) . . . . ?
C6 Fe1 C1 C5 -124.2(5) . . . . ?
C7 Fe1 C1 C5 -164.2(5) . . . . ?
C4 Fe1 C1 C5 36.9(5) . . . . ?
C3 Fe1 C1 C5 79.9(5) . . . . ?
C9 Fe1 C1 P1 75.4(11) . . . . ?
C10 Fe1 C1 P1 38.8(8) . . . . ?
C2 Fe1 C1 P1 -122.3(9) . . . . ?
C5 Fe1 C1 P1 120.9(8) . . . . ?
C8 Fe1 C1 P1 -73.5(15) . . . . ?
C6 Fe1 C1 P1 -3.2(7) . . . . ?
C7 Fe1 C1 P1 -43.3(8) . . . . ?
C4 Fe1 C1 P1 157.8(7) . . . . ?
C3 Fe1 C1 P1 -159.2(7) . . . . ?
O11 P1 S1 Cd1 -108.2(3) . . . . ?
C1 P1 S1 Cd1 141.2(3) . . . . ?
S2 P1 S1 Cd1 14.56(13) . . . . ?
S22 Cd1 S1 P1 -104.02(10) . . . . ?
S21 Cd1 S1 P1 97.36(13) . . . . ?
S2 Cd1 S1 P1 -10.38(9) . . . . ?
O11 P1 S2 Cd1 109.1(3) . . . . ?
C1 P1 S2 Cd1 -140.1(3) . . . . ?
S1 P1 S2 Cd1 -14.10(12) . . . . ?
S22 Cd1 S2 P1 121.67(11) . . . . ?
S21 Cd1 S2 P1 -128.87(10) . . . . ?
S1 Cd1 S2 P1 10.52(9) . . . . ?
C5 C1 C2 C3 -0.4(10) . . . . ?
P1 C1 C2 C3 179.8(6) . . . . ?
Fe1 C1 C2 C3 60.1(6) . . . . ?
C5 C1 C2 Fe1 -60.5(6) . . . . ?
P1 C1 C2 Fe1 119.7(8) . . . . ?
C9 Fe1 C2 C3 32.9(16) . . . . ?
C10 Fe1 C2 C3 -163.6(9) . . . . ?
C1 Fe1 C2 C3 -120.6(8) . . . . ?
C5 Fe1 C2 C3 -81.0(6) . . . . ?
C8 Fe1 C2 C3 74.0(7) . . . . ?
C6 Fe1 C2 C3 158.9(5) . . . . ?
C7 Fe1 C2 C3 116.2(6) . . . . ?
C4 Fe1 C2 C3 -37.1(5) . . . . ?
C9 Fe1 C2 C1 153.5(13) . . . . ?
C10 Fe1 C2 C1 -43.0(12) . . . . ?
C5 Fe1 C2 C1 39.6(5) . . . . ?
C8 Fe1 C2 C1 -165.4(6) . . . . ?
C6 Fe1 C2 C1 -80.5(6) . . . . ?
C7 Fe1 C2 C1 -123.2(5) . . . . ?
C4 Fe1 C2 C1 83.5(6) . . . . ?
C3 Fe1 C2 C1 120.6(8) . . . . ?
C1 C2 C3 C4 -0.4(10) . . . . ?
Fe1 C2 C3 C4 58.2(6) . . . . ?
C1 C2 C3 Fe1 -58.7(6) . . . . ?
C9 Fe1 C3 C4 71.8(7) . . . . ?
C10 Fe1 C3 C4 38.3(14) . . . . ?
C1 Fe1 C3 C4 -82.3(6) . . . . ?
C2 Fe1 C3 C4 -119.6(7) . . . . ?
C5 Fe1 C3 C4 -37.4(5) . . . . ?
C8 Fe1 C3 C4 113.9(6) . . . . ?
C6 Fe1 C3 C4 -171.2(8) . . . . ?
C7 Fe1 C3 C4 155.9(6) . . . . ?
C9 Fe1 C3 C2 -168.5(6) . . . . ?
C10 Fe1 C3 C2 157.9(11) . . . . ?
C1 Fe1 C3 C2 37.4(5) . . . . ?
C5 Fe1 C3 C2 82.2(6) . . . . ?
C8 Fe1 C3 C2 -126.4(6) . . . . ?
C6 Fe1 C3 C2 -51.6(11) . . . . ?
C7 Fe1 C3 C2 -84.4(6) . . . . ?
C4 Fe1 C3 C2 119.6(7) . . . . ?
C2 C3 C4 C5 1.1(10) . . . . ?
Fe1 C3 C4 C5 58.4(6) . . . . ?
C2 C3 C4 Fe1 -57.3(6) . . . . ?
C9 Fe1 C4 C3 -125.1(6) . . . . ?
C10 Fe1 C4 C3 -166.4(5) . . . . ?
C1 Fe1 C4 C3 82.1(5) . . . . ?
C2 Fe1 C4 C3 37.7(5) . . . . ?
C5 Fe1 C4 C3 119.9(7) . . . . ?
C8 Fe1 C4 C3 -84.1(7) . . . . ?
C6 Fe1 C4 C3 168.9(10) . . . . ?
C7 Fe1 C4 C3 -54.9(11) . . . . ?
C9 Fe1 C4 C5 115.0(6) . . . . ?
C10 Fe1 C4 C5 73.7(6) . . . . ?
C1 Fe1 C4 C5 -37.8(5) . . . . ?
C2 Fe1 C4 C5 -82.2(5) . . . . ?
C8 Fe1 C4 C5 155.9(6) . . . . ?
C6 Fe1 C4 C5 49.0(13) . . . . ?
C7 Fe1 C4 C5 -174.8(8) . . . . ?
C3 Fe1 C4 C5 -119.9(7) . . . . ?
C3 C4 C5 C1 -1.4(10) . . . . ?
Fe1 C4 C5 C1 58.1(6) . . . . ?
C3 C4 C5 Fe1 -59.5(6) . . . . ?
C2 C1 C5 C4 1.1(10) . . . . ?
P1 C1 C5 C4 -179.1(7) . . . . ?
Fe1 C1 C5 C4 -59.3(6) . . . . ?
C2 C1 C5 Fe1 60.4(6) . . . . ?
P1 C1 C5 Fe1 -119.8(7) . . . . ?
C9 Fe1 C5 C4 -80.7(6) . . . . ?
C10 Fe1 C5 C4 -124.5(6) . . . . ?
C1 Fe1 C5 C4 120.3(7) . . . . ?
C2 Fe1 C5 C4 81.0(5) . . . . ?
C8 Fe1 C5 C4 -51.4(10) . . . . ?
C6 Fe1 C5 C4 -163.2(5) . . . . ?
C7 Fe1 C5 C4 172.1(13) . . . . ?
C3 Fe1 C5 C4 37.0(5) . . . . ?
C9 Fe1 C5 C1 159.0(5) . . . . ?
C10 Fe1 C5 C1 115.2(5) . . . . ?
C2 Fe1 C5 C1 -39.3(4) . . . . ?
C8 Fe1 C5 C1 -171.7(8) . . . . ?
C6 Fe1 C5 C1 76.5(6) . . . . ?
C7 Fe1 C5 C1 51.8(15) . . . . ?
C4 Fe1 C5 C1 -120.3(7) . . . . ?
C3 Fe1 C5 C1 -83.3(5) . . . . ?
C9 Fe1 C6 C10 -38.8(6) . . . . ?
C1 Fe1 C6 C10 113.1(6) . . . . ?
C2 Fe1 C6 C10 156.5(5) . . . . ?
C5 Fe1 C6 C10 70.2(6) . . . . ?
C8 Fe1 C6 C10 -82.6(6) . . . . ?
C7 Fe1 C6 C10 -120.2(8) . . . . ?
C4 Fe1 C6 C10 32.6(14) . . . . ?
C3 Fe1 C6 C10 -166.0(8) . . . . ?
C9 Fe1 C6 C7 81.4(7) . . . . ?
C10 Fe1 C6 C7 120.2(8) . . . . ?
C1 Fe1 C6 C7 -126.6(6) . . . . ?
C2 Fe1 C6 C7 -83.3(6) . . . . ?
C5 Fe1 C6 C7 -169.6(6) . . . . ?
C8 Fe1 C6 C7 37.7(6) . . . . ?
C4 Fe1 C6 C7 152.9(11) . . . . ?
C3 Fe1 C6 C7 -45.8(11) . . . . ?
C10 C6 C7 C8 -1.8(11) . . . . ?
Fe1 C6 C7 C8 -59.7(7) . . . . ?
C10 C6 C7 Fe1 57.9(7) . . . . ?
C9 Fe1 C7 C6 -82.2(6) . . . . ?
C10 Fe1 C7 C6 -36.7(5) . . . . ?
C1 Fe1 C7 C6 72.8(7) . . . . ?
C2 Fe1 C7 C6 116.8(6) . . . . ?
C5 Fe1 C7 C6 31.9(17) . . . . ?
C8 Fe1 C7 C6 -119.1(9) . . . . ?
C4 Fe1 C7 C6 -160.4(8) . . . . ?
C3 Fe1 C7 C6 160.8(5) . . . . ?
C9 Fe1 C7 C8 36.9(6) . . . . ?
C10 Fe1 C7 C8 82.4(7) . . . . ?
C1 Fe1 C7 C8 -168.1(6) . . . . ?
C2 Fe1 C7 C8 -124.1(7) . . . . ?
C5 Fe1 C7 C8 151.0(13) . . . . ?
C6 Fe1 C7 C8 119.1(9) . . . . ?
C4 Fe1 C7 C8 -41.4(12) . . . . ?
C3 Fe1 C7 C8 -80.1(8) . . . . ?
C6 C7 C8 C9 2.8(12) . . . . ?
Fe1 C7 C8 C9 -57.1(7) . . . . ?
C6 C7 C8 Fe1 60.0(7) . . . . ?
C10 Fe1 C8 C9 40.3(6) . . . . ?
C1 Fe1 C8 C9 159.1(12) . . . . ?
C2 Fe1 C8 C9 -162.1(6) . . . . ?
C5 Fe1 C8 C9 -42.2(12) . . . . ?
C6 Fe1 C8 C9 83.3(7) . . . . ?
C7 Fe1 C8 C9 120.6(9) . . . . ?
C4 Fe1 C8 C9 -78.0(7) . . . . ?
C3 Fe1 C8 C9 -120.6(7) . . . . ?
C9 Fe1 C8 C7 -120.6(9) . . . . ?
C10 Fe1 C8 C7 -80.4(7) . . . . ?
C1 Fe1 C8 C7 38.5(17) . . . . ?
C2 Fe1 C8 C7 77.3(7) . . . . ?
C5 Fe1 C8 C7 -162.8(8) . . . . ?
C6 Fe1 C8 C7 -37.3(6) . . . . ?
C4 Fe1 C8 C7 161.4(6) . . . . ?
C3 Fe1 C8 C7 118.8(6) . . . . ?
C7 C8 C9 C10 -2.7(12) . . . . ?
Fe1 C8 C9 C10 -61.2(7) . . . . ?
C7 C8 C9 Fe1 58.5(7) . . . . ?
C10 Fe1 C9 C8 -116.3(9) . . . . ?
C1 Fe1 C9 C8 -167.8(7) . . . . ?
C2 Fe1 C9 C8 53.5(16) . . . . ?
C5 Fe1 C9 C8 159.9(6) . . . . ?
C6 Fe1 C9 C8 -79.5(7) . . . . ?
C7 Fe1 C9 C8 -36.6(6) . . . . ?
C4 Fe1 C9 C8 118.1(7) . . . . ?
C3 Fe1 C9 C8 78.8(7) . . . . ?
C1 Fe1 C9 C10 -51.5(12) . . . . ?
C2 Fe1 C9 C10 169.8(12) . . . . ?
C5 Fe1 C9 C10 -83.8(7) . . . . ?
C8 Fe1 C9 C10 116.3(9) . . . . ?
C6 Fe1 C9 C10 36.8(6) . . . . ?
C7 Fe1 C9 C10 79.6(6) . . . . ?
C4 Fe1 C9 C10 -125.6(6) . . . . ?
C3 Fe1 C9 C10 -165.0(6) . . . . ?
C7 C6 C10 C9 0.1(11) . . . . ?
Fe1 C6 C10 C9 58.9(7) . . . . ?
C7 C6 C10 Fe1 -58.8(7) . . . . ?
C8 C9 C10 C6 1.6(12) . . . . ?
Fe1 C9 C10 C6 -61.0(7) . . . . ?
C8 C9 C10 Fe1 62.6(7) . . . . ?
C9 Fe1 C10 C6 119.1(9) . . . . ?
C1 Fe1 C10 C6 -84.3(6) . . . . ?
C2 Fe1 C10 C6 -53.4(12) . . . . ?
C5 Fe1 C10 C6 -127.7(5) . . . . ?
C8 Fe1 C10 C6 80.3(6) . . . . ?
C7 Fe1 C10 C6 36.8(5) . . . . ?
C4 Fe1 C10 C6 -168.3(5) . . . . ?
C3 Fe1 C10 C6 162.6(10) . . . . ?
C1 Fe1 C10 C9 156.5(7) . . . . ?
C2 Fe1 C10 C9 -172.6(9) . . . . ?
C5 Fe1 C10 C9 113.2(7) . . . . ?
C8 Fe1 C10 C9 -38.8(6) . . . . ?
C6 Fe1 C10 C9 -119.1(9) . . . . ?
C7 Fe1 C10 C9 -82.4(7) . . . . ?
C4 Fe1 C10 C9 72.5(8) . . . . ?
C3 Fe1 C10 C9 43.5(15) . . . . ?
C1 P1 O11 C11 174.7(6) . . . . ?
S2 P1 O11 C11 -66.4(6) . . . . ?
S1 P1 O11 C11 56.7(7) . . . . ?
S22 Cd1 S21 P21 -142.14(10) . . . 3_657 ?
S1 Cd1 S21 P21 17.36(16) . . . 3_657 ?
S2 Cd1 S21 P21 113.55(11) . . . 3_657 ?
O31 P21 C21 C25 82.0(8) . . . . ?
S22 P21 C21 C25 -157.0(7) . . . . ?
S21 P21 C21 C25 -27.8(8) 3_657 . . . ?
O31 P21 C21 C22 -103.2(7) . . . . ?
S22 P21 C21 C22 17.8(8) . . . . ?
S21 P21 C21 C22 147.0(6) 3_657 . . . ?
O31 P21 C21 Fe21 170.6(4) . . . . ?
S22 P21 C21 Fe21 -68.4(5) . . . . ?
S21 P21 C21 Fe21 60.8(5) 3_657 . . . ?
C26 Fe21 C21 C25 123.0(5) . . . . ?
C22 Fe21 C21 C25 -118.2(7) . . . . ?
C27 Fe21 C21 C25 164.7(5) . . . . ?
C23 Fe21 C21 C25 -80.7(5) . . . . ?
C30 Fe21 C21 C25 81.8(5) . . . . ?
C28 Fe21 C21 C25 -165.1(9) . . . . ?
C24 Fe21 C21 C25 -37.0(5) . . . . ?
C29 Fe21 C21 C25 49.4(11) . . . . ?
C26 Fe21 C21 C22 -118.8(5) . . . . ?
C27 Fe21 C21 C22 -77.1(6) . . . . ?
C23 Fe21 C21 C22 37.5(5) . . . . ?
C30 Fe21 C21 C22 -160.0(5) . . . . ?
C25 Fe21 C21 C22 118.2(7) . . . . ?
C28 Fe21 C21 C22 -46.9(11) . . . . ?
C24 Fe21 C21 C22 81.2(5) . . . . ?
C29 Fe21 C21 C22 167.6(8) . . . . ?
C26 Fe21 C21 P21 0.8(6) . . . . ?
C22 Fe21 C21 P21 119.5(7) . . . . ?
C27 Fe21 C21 P21 42.4(6) . . . . ?
C23 Fe21 C21 P21 157.0(6) . . . . ?
C30 Fe21 C21 P21 -40.5(6) . . . . ?
C25 Fe21 C21 P21 -122.3(7) . . . . ?
C28 Fe21 C21 P21 72.6(11) . . . . ?
C24 Fe21 C21 P21 -159.2(6) . . . . ?
C29 Fe21 C21 P21 -72.8(11) . . . . ?
O31 P21 S22 Cd1 -89.6(2) . . . . ?
C21 P21 S22 Cd1 151.1(3) . . . . ?
S21 P21 S22 Cd1 24.93(15) 3_657 . . . ?
S21 Cd1 S22 P21 63.62(11) . . . . ?
S1 Cd1 S22 P21 -102.35(11) . . . . ?
S2 Cd1 S22 P21 177.01(10) . . . . ?
C25 C21 C22 C23 0.5(9) . . . . ?
P21 C21 C22 C23 -175.3(6) . . . . ?
Fe21 C21 C22 C23 -59.4(5) . . . . ?
C25 C21 C22 Fe21 59.9(5) . . . . ?
P21 C21 C22 Fe21 -115.8(7) . . . . ?
C26 Fe21 C22 C23 -160.8(4) . . . . ?
C21 Fe21 C22 C23 119.2(7) . . . . ?
C27 Fe21 C22 C23 -119.9(5) . . . . ?
C30 Fe21 C22 C23 170.7(8) . . . . ?
C25 Fe21 C22 C23 80.9(5) . . . . ?
C28 Fe21 C22 C23 -78.6(6) . . . . ?
C24 Fe21 C22 C23 36.9(4) . . . . ?
C29 Fe21 C22 C23 -47.2(11) . . . . ?
C26 Fe21 C22 C21 79.9(5) . . . . ?
C27 Fe21 C22 C21 120.9(5) . . . . ?
C23 Fe21 C22 C21 -119.2(7) . . . . ?
C30 Fe21 C22 C21 51.5(11) . . . . ?
C25 Fe21 C22 C21 -38.3(4) . . . . ?
C28 Fe21 C22 C21 162.1(5) . . . . ?
C24 Fe21 C22 C21 -82.3(5) . . . . ?
C29 Fe21 C22 C21 -166.5(9) . . . . ?
C21 C22 C23 C24 0.0(9) . . . . ?
Fe21 C22 C23 C24 -58.8(6) . . . . ?
C21 C22 C23 Fe21 58.9(6) . . . . ?
C26 Fe21 C23 C22 46.3(10) . . . . ?
C21 Fe21 C23 C22 -38.5(5) . . . . ?
C27 Fe21 C23 C22 77.3(6) . . . . ?
C30 Fe21 C23 C22 -169.8(9) . . . . ?
C25 Fe21 C23 C22 -82.7(5) . . . . ?
C28 Fe21 C23 C22 119.7(5) . . . . ?
C24 Fe21 C23 C22 -120.8(7) . . . . ?
C29 Fe21 C23 C22 162.0(5) . . . . ?
C26 Fe21 C23 C24 167.1(7) . . . . ?
C21 Fe21 C23 C24 82.3(5) . . . . ?
C22 Fe21 C23 C24 120.8(7) . . . . ?
C27 Fe21 C23 C24 -161.9(5) . . . . ?
C30 Fe21 C23 C24 -49.0(11) . . . . ?
C25 Fe21 C23 C24 38.1(5) . . . . ?
C28 Fe21 C23 C24 -119.5(5) . . . . ?
C29 Fe21 C23 C24 -77.2(6) . . . . ?
C22 C23 C24 C25 -0.5(9) . . . . ?
Fe21 C23 C24 C25 -58.9(6) . . . . ?
C22 C23 C24 Fe21 58.3(6) . . . . ?
C26 Fe21 C24 C23 -164.8(9) . . . . ?
C21 Fe21 C24 C23 -81.8(5) . . . . ?
C22 Fe21 C24 C23 -36.9(5) . . . . ?
C27 Fe21 C24 C23 43.7(11) . . . . ?
C30 Fe21 C24 C23 162.0(5) . . . . ?
C25 Fe21 C24 C23 -118.9(7) . . . . ?
C28 Fe21 C24 C23 78.9(6) . . . . ?
C29 Fe21 C24 C23 121.7(5) . . . . ?
C26 Fe21 C24 C25 -45.9(11) . . . . ?
C21 Fe21 C24 C25 37.1(5) . . . . ?
C22 Fe21 C24 C25 82.0(5) . . . . ?
C27 Fe21 C24 C25 162.6(8) . . . . ?
C23 Fe21 C24 C25 118.9(7) . . . . ?
C30 Fe21 C24 C25 -79.2(6) . . . . ?
C28 Fe21 C24 C25 -162.2(5) . . . . ?
C29 Fe21 C24 C25 -119.4(5) . . . . ?
C22 C21 C25 C24 -0.8(9) . . . . ?
P21 C21 C25 C24 174.8(7) . . . . ?
Fe21 C21 C25 C24 58.5(6) . . . . ?
C22 C21 C25 Fe21 -59.3(5) . . . . ?
P21 C21 C25 Fe21 116.3(7) . . . . ?
C23 C24 C25 C21 0.8(9) . . . . ?
Fe21 C24 C25 C21 -57.9(5) . . . . ?
C23 C24 C25 Fe21 58.8(5) . . . . ?
C26 Fe21 C25 C21 -75.8(6) . . . . ?
C22 Fe21 C25 C21 39.0(5) . . . . ?
C27 Fe21 C25 C21 -40.0(12) . . . . ?
C23 Fe21 C25 C21 82.9(5) . . . . ?
C30 Fe21 C25 C21 -118.1(5) . . . . ?
C28 Fe21 C25 C21 165.6(8) . . . . ?
C24 Fe21 C25 C21 120.8(7) . . . . ?
C29 Fe21 C25 C21 -159.9(5) . . . . ?
C26 Fe21 C25 C24 163.4(5) . . . . ?
C21 Fe21 C25 C24 -120.8(7) . . . . ?
C22 Fe21 C25 C24 -81.8(5) . . . . ?
C27 Fe21 C25 C24 -160.8(9) . . . . ?
C23 Fe21 C25 C24 -37.9(5) . . . . ?
C30 Fe21 C25 C24 121.2(5) . . . . ?
C28 Fe21 C25 C24 44.8(11) . . . . ?
C29 Fe21 C25 C24 79.3(6) . . . . ?
C21 Fe21 C26 C30 -120.8(5) . . . . ?
C22 Fe21 C26 C30 -164.3(5) . . . . ?
C27 Fe21 C26 C30 119.4(7) . . . . ?
C23 Fe21 C26 C30 162.1(8) . . . . ?
C25 Fe21 C26 C30 -79.0(6) . . . . ?
C28 Fe21 C26 C30 80.6(5) . . . . ?
C24 Fe21 C26 C30 -44.3(11) . . . . ?
C29 Fe21 C26 C30 35.9(5) . . . . ?
C21 Fe21 C26 C27 119.9(5) . . . . ?
C22 Fe21 C26 C27 76.4(6) . . . . ?
C23 Fe21 C26 C27 42.7(10) . . . . ?
C30 Fe21 C26 C27 -119.4(7) . . . . ?
C25 Fe21 C26 C27 161.7(5) . . . . ?
C28 Fe21 C26 C27 -38.8(5) . . . . ?
C24 Fe21 C26 C27 -163.6(9) . . . . ?
C29 Fe21 C26 C27 -83.4(5) . . . . ?
C30 C26 C27 C28 0.6(9) . . . . ?
Fe21 C26 C27 C28 60.7(6) . . . . ?
C30 C26 C27 Fe21 -60.2(6) . . . . ?
C21 Fe21 C27 C26 -78.1(6) . . . . ?
C22 Fe21 C27 C26 -120.7(5) . . . . ?
C23 Fe21 C27 C26 -162.1(5) . . . . ?
C30 Fe21 C27 C26 37.5(5) . . . . ?
C25 Fe21 C27 C26 -48.2(12) . . . . ?
C28 Fe21 C27 C26 117.7(7) . . . . ?
C24 Fe21 C27 C26 166.0(8) . . . . ?
C29 Fe21 C27 C26 80.2(5) . . . . ?
C26 Fe21 C27 C28 -117.7(7) . . . . ?
C21 Fe21 C27 C28 164.1(5) . . . . ?
C22 Fe21 C27 C28 121.6(5) . . . . ?
C23 Fe21 C27 C28 80.1(6) . . . . ?
C30 Fe21 C27 C28 -80.3(5) . . . . ?
C25 Fe21 C27 C28 -166.0(9) . . . . ?
C24 Fe21 C27 C28 48.3(11) . . . . ?
C29 Fe21 C27 C28 -37.5(5) . . . . ?
C26 C27 C28 C29 -1.7(9) . . . . ?
Fe21 C27 C28 C29 58.3(6) . . . . ?
C26 C27 C28 Fe21 -60.0(6) . . . . ?
C26 Fe21 C28 C27 38.4(5) . . . . ?
C21 Fe21 C28 C27 -40.7(12) . . . . ?
C22 Fe21 C28 C27 -75.9(6) . . . . ?
C23 Fe21 C28 C27 -118.0(5) . . . . ?
C30 Fe21 C28 C27 82.2(5) . . . . ?
C25 Fe21 C28 C27 166.7(8) . . . . ?
C24 Fe21 C28 C27 -160.2(5) . . . . ?
C29 Fe21 C28 C27 120.1(7) . . . . ?
C26 Fe21 C28 C29 -81.8(5) . . . . ?
C21 Fe21 C28 C29 -160.8(9) . . . . ?
C22 Fe21 C28 C29 163.9(5) . . . . ?
C27 Fe21 C28 C29 -120.1(7) . . . . ?
C23 Fe21 C28 C29 121.9(5) . . . . ?
C30 Fe21 C28 C29 -38.0(5) . . . . ?
C25 Fe21 C28 C29 46.6(11) . . . . ?
C24 Fe21 C28 C29 79.6(6) . . . . ?
C27 C28 C29 C30 2.1(9) . . . . ?
Fe21 C28 C29 C30 60.0(6) . . . . ?
C27 C28 C29 Fe21 -57.8(6) . . . . ?
C26 Fe21 C29 C30 -36.5(5) . . . . ?
C21 Fe21 C29 C30 44.9(11) . . . . ?
C22 Fe21 C29 C30 -159.3(9) . . . . ?
C27 Fe21 C29 C30 -80.1(5) . . . . ?
C23 Fe21 C29 C30 165.6(5) . . . . ?
C25 Fe21 C29 C30 81.1(6) . . . . ?
C28 Fe21 C29 C30 -117.3(7) . . . . ?
C24 Fe21 C29 C30 123.6(5) . . . . ?
C26 Fe21 C29 C28 80.8(5) . . . . ?
C21 Fe21 C29 C28 162.2(8) . . . . ?
C22 Fe21 C29 C28 -42.0(12) . . . . ?
C27 Fe21 C29 C28 37.2(5) . . . . ?
C23 Fe21 C29 C28 -77.1(6) . . . . ?
C30 Fe21 C29 C28 117.3(7) . . . . ?
C25 Fe21 C29 C28 -161.6(5) . . . . ?
C24 Fe21 C29 C28 -119.1(5) . . . . ?
C28 C29 C30 C26 -1.8(9) . . . . ?
Fe21 C29 C30 C26 58.2(6) . . . . ?
C28 C29 C30 Fe21 -60.0(6) . . . . ?
C27 C26 C30 C29 0.8(10) . . . . ?
Fe21 C26 C30 C29 -59.2(6) . . . . ?
C27 C26 C30 Fe21 60.0(6) . . . . ?
C26 Fe21 C30 C29 121.4(7) . . . . ?
C21 Fe21 C30 C29 -161.3(5) . . . . ?
C22 Fe21 C30 C29 160.3(8) . . . . ?
C27 Fe21 C30 C29 83.8(5) . . . . ?
C23 Fe21 C30 C29 -37.9(12) . . . . ?
C25 Fe21 C30 C29 -117.8(5) . . . . ?
C28 Fe21 C30 C29 39.4(5) . . . . ?
C24 Fe21 C30 C29 -74.8(6) . . . . ?
C21 Fe21 C30 C26 77.2(5) . . . . ?
C22 Fe21 C30 C26 38.9(11) . . . . ?
C27 Fe21 C30 C26 -37.6(5) . . . . ?
C23 Fe21 C30 C26 -159.4(9) . . . . ?
C25 Fe21 C30 C26 120.8(5) . . . . ?
C28 Fe21 C30 C26 -82.0(5) . . . . ?
C24 Fe21 C30 C26 163.8(5) . . . . ?
C29 Fe21 C30 C26 -121.4(7) . . . . ?
C21 P21 O31 C31 77.3(6) . . . . ?
S22 P21 O31 C31 -42.8(6) . . . . ?
S21 P21 O31 C31 -166.4(5) 3_657 . . . ?
